data_7704927
loop_
_publ_author_name
'Hu, Fei-Long'
'Qin, Zhen'
'Wang, Meng-Fan'
'Kang, Xue Wan'
'Qin, Yong-Li'
'Wang, Yong'
'Chen, Shu-Li'
'Young, David James'
'Mi, Yan'

_publ_section_title
;
 Modulating the regioselectivity of solid-state photodimerization in
 coordination polymer crystals.
;
_journal_issue 31
_journal_name_full 'Dalton transactions (Cambridge, England : 2003)'
_journal_page_first 10858
_journal_page_last 10865
_journal_paper_doi 10.1039/d0dt02038a
_journal_volume 49
_journal_year 2020
_chemical_formula_moiety 'C28 H22 N4 O6 S Zn'
_chemical_formula_sum 'C28 H22 N4 O6 S Zn'
_chemical_formula_weight 607.92
_space_group_crystal_system triclinic
_space_group_IT_number 2
_space_group_name_Hall '-P 1'
_space_group_name_H-M_alt 'P -1'
_atom_sites_solution_hydrogens geom
_audit_creation_date 2020-06-26
_audit_creation_method
;
Olex2 1.3-dev
(compiled 2020.05.13 svn.r35546bd3 for OlexSys, GUI svn.r5830)
;
_audit_update_record
;
2020-07-14 deposited with the CCDC.	2020-07-21 downloaded from the CCDC.
;
_cell_angle_alpha 99.202(2)
_cell_angle_beta 103.688(2)
_cell_angle_gamma 92.437(2)
_cell_formula_units_Z 2
_cell_length_a 8.7349(4)
_cell_length_b 9.9047(4)
_cell_length_c 14.6223(5)
_cell_measurement_reflns_used 9872
_cell_measurement_temperature 296(2)
_cell_measurement_theta_max 28.33
_cell_measurement_theta_min 2.40
_cell_volume 1209.06(9)
_computing_cell_refinement 'Bruker SMART'
_computing_data_collection 'Bruker SMART'
_computing_data_reduction 'Bruker SAINT'
_computing_molecular_graphics 'Olex2 1.3-dev (Dolomanov et al., 2009)'
_computing_publication_material 'Olex2 1.3-dev (Dolomanov et al., 2009)'
_computing_structure_refinement 'SHELXL 2018/3 (Sheldrick, 2015)'
_computing_structure_solution 'Bruker SHELXTL'
_diffrn_ambient_temperature 296.15
_diffrn_measured_fraction_theta_full 0.996
_diffrn_measured_fraction_theta_max 0.996
_diffrn_measurement_device_type 'CCD area detector'
_diffrn_measurement_method 'phi and omega scans'
_diffrn_radiation_type MoK\a
_diffrn_radiation_wavelength 0.71073
_diffrn_reflns_av_R_equivalents 0.0535
_diffrn_reflns_av_unetI/netI 0.0406
_diffrn_reflns_Laue_measured_fraction_full 0.996
_diffrn_reflns_Laue_measured_fraction_max 0.996
_diffrn_reflns_limit_h_max 10
_diffrn_reflns_limit_h_min -10
_diffrn_reflns_limit_k_max 11
_diffrn_reflns_limit_k_min -11
_diffrn_reflns_limit_l_max 17
_diffrn_reflns_limit_l_min -17
_diffrn_reflns_number 18224
_diffrn_reflns_point_group_measured_fraction_full 0.996
_diffrn_reflns_point_group_measured_fraction_max 0.996
_diffrn_reflns_theta_full 25.003
_diffrn_reflns_theta_max 25.003
_diffrn_reflns_theta_min 2.090
_exptl_absorpt_coefficient_mu 1.158
_exptl_crystal_colour colourless
_exptl_crystal_colour_primary colourless
_exptl_crystal_density_diffrn 1.670
_exptl_crystal_description block
_exptl_crystal_F_000 624
_exptl_crystal_size_max 0.15
_exptl_crystal_size_mid 0.13
_exptl_crystal_size_min 0.1
_refine_diff_density_max 1.050
_refine_diff_density_min -0.435
_refine_diff_density_rms 0.086
_refine_ls_extinction_method none
_refine_ls_goodness_of_fit_ref 1.087
_refine_ls_hydrogen_treatment constr
_refine_ls_matrix_type full
_refine_ls_number_parameters 368
_refine_ls_number_reflns 4248
_refine_ls_number_restraints 1
_refine_ls_restrained_S_all 1.087
_refine_ls_R_factor_all 0.0537
_refine_ls_R_factor_gt 0.0430
_refine_ls_shift/su_max 0.002
_refine_ls_shift/su_mean 0.000
_refine_ls_structure_factor_coef Fsqd
_refine_ls_weighting_details 'w=1/[\s^2^(Fo^2^)+(0.0437P)^2^+2.2139P] where P=(Fo^2^+2Fc^2^)/3'
_refine_ls_weighting_scheme calc
_refine_ls_wR_factor_gt 0.1024
_refine_ls_wR_factor_ref 0.1074
_reflns_Friedel_coverage 0.000
_reflns_number_gt 3646
_reflns_number_total 4248
_reflns_threshold_expression 'I > 2\s(I)'
_cod_data_source_file d0dt02038a2.cif
_cod_data_source_block 2a
_cod_depositor_comments 'Adding full bibliography for 7704924--7704929.cif.'
_cod_database_code 7704927
_shelx_shelxl_version_number 2018/3
_shelx_space_group_comment
;
The symmetry employed for this shelxl refinement is uniquely defined
by the following loop, which should always be used as a source of
symmetry information in preference to the above space-group names.
They are only intended as comments.
;
_olex2_refinement_description
;
1. Fixed Uiso
 At 1.2 times of:
  All C(H) groups, All N(H) groups
2. Restrained distances
 C7'-C6'
 1.5 with sigma of 0.02
3. Uiso/Uaniso restraints and constraints
Uanis(C7) = Uanis(C7')
Uanis(C6) = Uanis(C6')
4. Others
 Sof(C6')=Sof(H6')=Sof(C7')=Sof(H7')=1-FVAR(1)
 Sof(C6)=Sof(H6)=Sof(C7)=Sof(H7)=FVAR(1)
5.a Ternary CH refined with riding coordinates:
 C6'(H6'), C7'(H7')
5.b Aromatic/amide H refined with riding coordinates:
 N1(H1), N4(H4), C1(H1A), C2(H2), C4(H4A), C5(H5), C6(H6), C7(H7), C9(H9),
 C10(H10), C12(H12), C13(H13), C14(H14), C15(H15), C17(H17), C18(H18), C19(H19),
  C20(H20), C24(H24), C25(H25), C26(H26), C27(H27)
;
_olex2_submission_special_instructions 'No special instructions were received'

loop_
_space_group_symop_operation_xyz
'x, y, z'
'-x, -y, -z'

loop_
_atom_site_label
_atom_site_type_symbol
_atom_site_fract_x
_atom_site_fract_y
_atom_site_fract_z
_atom_site_U_iso_or_equiv
_atom_site_adp_type
_atom_site_occupancy
_atom_site_site_symmetry_order
_atom_site_calc_flag
_atom_site_refinement_flags_posn
_atom_site_refinement_flags_adp
_atom_site_refinement_flags_occupancy
_atom_site_disorder_assembly
_atom_site_disorder_group
O4 O -0.6660(5) 0.0615(3) 1.0031(2) 0.0629(10) Uani 1 1 d . . . . .
Zn1 Zn -0.31361(5) 0.10719(4) 1.09093(3) 0.02074(14) Uani 1 1 d . . . . .
N1 N 0.5254(3) 0.7008(3) 0.19725(19) 0.0217(6) Uani 1 1 d . . . . .
H1 H 0.565431 0.734736 0.156637 0.026 Uiso 1 1 calc R U . . .
N2 N -0.2173(3) 0.2173(3) 1.00085(19) 0.0217(6) Uani 1 1 d . . . . .
N3 N -0.0771(3) 0.1181(3) 1.1834(2) 0.0212(6) Uani 1 1 d . . . . .
N4 N 0.0753(3) 0.1510(3) 1.1854(2) 0.0236(7) Uani 1 1 d . . . . .
H4 H 0.106130 0.182995 1.140770 0.028 Uiso 1 1 calc R U . . .
O1 O -0.4803(3) 0.2426(3) 1.09469(19) 0.0332(6) Uani 1 1 d . . . . .
O2 O -0.6500(4) 0.2773(3) 0.9479(2) 0.0464(8) Uani 1 1 d . . . . .
O3 O -0.7541(3) 0.2606(3) 1.08279(19) 0.0339(6) Uani 1 1 d . . . . .
O6 O -0.3535(3) 0.0371(3) 1.20759(17) 0.0258(6) Uani 1 1 d . . . . .
O5 O -0.2424(3) -0.0027(3) 1.35471(18) 0.0315(6) Uani 1 1 d . . . . .
S1 S -0.63899(10) 0.21170(8) 1.03009(6) 0.0183(2) Uani 1 1 d . . . . .
C1 C 0.5231(4) 0.5662(4) 0.1966(2) 0.0223(7) Uani 1 1 d . . . . .
H1A H 0.561909 0.510454 0.151252 0.027 Uiso 1 1 calc R U . . .
C2 C 0.4644(4) 0.5089(3) 0.2616(2) 0.0203(7) Uani 1 1 d . . . . .
H2 H 0.464259 0.414850 0.260944 0.024 Uiso 1 1 calc R U . . .
C3 C 0.4045(4) 0.5929(3) 0.3291(2) 0.0199(7) Uani 1 1 d . . . . .
C4 C 0.4062(4) 0.7333(4) 0.3252(2) 0.0234(8) Uani 1 1 d . . . . .
H4A H 0.365075 0.791868 0.368068 0.028 Uiso 1 1 calc R U . . .
C5 C 0.4672(4) 0.7847(4) 0.2595(3) 0.0240(8) Uani 1 1 d . . . . .
H5 H 0.468485 0.878173 0.257699 0.029 Uiso 1 1 calc R U . . .
C6 C 0.3432(4) 0.5312(4) 0.3983(2) 0.0192(8) Uani 0.934(5) 1 d . . P A 1
H6 H 0.350380 0.437364 0.395938 0.023 Uiso 0.934(5) 1 calc R U P A 1
C7 C 0.2777(4) 0.5957(4) 0.4649(2) 0.0182(8) Uani 0.934(5) 1 d . . P A 1
H7 H 0.267090 0.688981 0.466272 0.022 Uiso 0.934(5) 1 calc R U P A 1
C6' C 0.427(7) 0.483(5) 0.427(3) 0.0192(8) Uani 0.066(5) 1 d D . P A 2
H6' H 0.351851 0.400852 0.404901 0.023 Uiso 0.066(5) 1 calc R U P A 2
C7' C 0.409(6) 0.557(5) 0.522(3) 0.0182(8) Uani 0.066(5) 1 d D . P A 2
H7' H 0.424711 0.654913 0.519411 0.022 Uiso 0.066(5) 1 calc R U P A 2
C8 C 0.2209(4) 0.5325(4) 0.5362(2) 0.0216(7) Uani 1 1 d . . . . .
C9 C 0.2150(4) 0.3908(3) 0.5367(2) 0.0197(7) Uani 1 1 d . . . . .
H9 H 0.250019 0.332560 0.490845 0.024 Uiso 1 1 calc R U . . .
C10 C 0.1581(4) 0.3375(4) 0.6042(2) 0.0228(8) Uani 1 1 d . . . . .
H10 H 0.155057 0.243304 0.603112 0.027 Uiso 1 1 calc R U . . .
C11 C 0.1044(4) 0.4210(4) 0.6746(2) 0.0198(7) Uani 1 1 d . . . . .
C12 C 0.1106(4) 0.5620(4) 0.6741(2) 0.0231(8) Uani 1 1 d . . . . .
H12 H 0.076036 0.620187 0.720247 0.028 Uiso 1 1 calc R U . . .
C13 C 0.1670(4) 0.6158(4) 0.6063(2) 0.0245(8) Uani 1 1 d . . . . .
H13 H 0.169344 0.709981 0.607251 0.029 Uiso 1 1 calc R U . . .
C14 C 0.0460(4) 0.3569(4) 0.7444(2) 0.0237(8) Uani 1 1 d . . . . .
H14 H 0.057465 0.263557 0.742043 0.028 Uiso 1 1 calc R U . . .
C15 C -0.0218(4) 0.4168(4) 0.8110(2) 0.0209(7) Uani 1 1 d . . . . .
H15 H -0.030796 0.510694 0.815708 0.025 Uiso 1 1 calc R U . . .
C16 C -0.0835(4) 0.3471(3) 0.8775(2) 0.0183(7) Uani 1 1 d . . . . .
C17 C -0.0661(5) 0.2102(4) 0.8846(3) 0.0275(8) Uani 1 1 d . . . . .
H17 H -0.008875 0.158609 0.847598 0.033 Uiso 1 1 calc R U . . .
C18 C -0.1328(5) 0.1509(4) 0.9456(3) 0.0301(9) Uani 1 1 d . . . . .
H18 H -0.118494 0.059103 0.948926 0.036 Uiso 1 1 calc R U . . .
C19 C -0.2310(4) 0.3505(4) 0.9971(2) 0.0208(7) Uani 1 1 d . . . . .
H19 H -0.286293 0.399801 1.036473 0.025 Uiso 1 1 calc R U . . .
C20 C -0.1668(4) 0.4182(3) 0.9375(2) 0.0190(7) Uani 1 1 d . . . . .
H20 H -0.179117 0.510960 0.937475 0.023 Uiso 1 1 calc R U . . .
C21 C -0.2365(4) 0.0317(3) 1.2779(2) 0.0229(8) Uani 1 1 d . . . . .
C22 C -0.0791(4) 0.0732(3) 1.2644(2) 0.0214(7) Uani 1 1 d . . . . .
C23 C 0.0766(4) 0.0763(3) 1.3215(2) 0.0194(7) Uani 1 1 d . . . . .
C24 C 0.1476(4) 0.0434(3) 1.4115(2) 0.0236(8) Uani 1 1 d . . . . .
H24 H 0.086717 0.009729 1.448493 0.028 Uiso 1 1 calc R U . . .
C25 C 0.3084(4) 0.0624(4) 1.4427(3) 0.0276(8) Uani 1 1 d . . . . .
H25 H 0.356738 0.043126 1.502477 0.033 Uiso 1 1 calc R U . . .
C26 C 0.4047(4) 0.1110(4) 1.3862(3) 0.0255(8) Uani 1 1 d . . . . .
H26 H 0.513999 0.122251 1.409736 0.031 Uiso 1 1 calc R U . . .
C27 C 0.3382(4) 0.1413(4) 1.2977(3) 0.0246(8) Uani 1 1 d . . . . .
H27 H 0.400264 0.170319 1.259741 0.029 Uiso 1 1 calc R U . . .
C28 C 0.1741(4) 0.1269(3) 1.2674(2) 0.0206(7) Uani 1 1 d . . . . .

loop_
_atom_site_aniso_label
_atom_site_aniso_U_11
_atom_site_aniso_U_22
_atom_site_aniso_U_33
_atom_site_aniso_U_23
_atom_site_aniso_U_13
_atom_site_aniso_U_12
O4 0.112(3) 0.0287(17) 0.0438(18) -0.0129(14) 0.028(2) -0.0118(18)
Zn1 0.0256(2) 0.0181(2) 0.0203(2) 0.00395(16) 0.00851(16) 0.00333(16)
N1 0.0191(15) 0.0275(17) 0.0196(14) 0.0097(12) 0.0042(12) -0.0043(12)
N2 0.0280(16) 0.0216(16) 0.0177(14) 0.0053(12) 0.0081(12) 0.0048(13)
N3 0.0210(15) 0.0227(16) 0.0219(15) 0.0051(12) 0.0085(12) 0.0009(12)
N4 0.0249(16) 0.0269(17) 0.0237(15) 0.0080(13) 0.0132(13) 0.0009(13)
O1 0.0275(14) 0.0355(16) 0.0360(15) 0.0023(12) 0.0082(12) 0.0071(12)
O2 0.0490(18) 0.069(2) 0.0448(17) 0.0424(16) 0.0324(15) 0.0290(16)
O3 0.0274(14) 0.0492(18) 0.0355(15) 0.0198(13) 0.0197(12) 0.0062(13)
O6 0.0211(13) 0.0331(15) 0.0234(13) 0.0067(11) 0.0056(11) -0.0027(11)
O5 0.0290(14) 0.0408(16) 0.0275(14) 0.0112(12) 0.0102(11) -0.0047(12)
S1 0.0249(4) 0.0158(4) 0.0174(4) 0.0058(3) 0.0101(3) 0.0003(3)
C1 0.0249(18) 0.0246(19) 0.0178(17) 0.0010(14) 0.0081(14) 0.0007(15)
C2 0.0245(18) 0.0141(17) 0.0214(17) 0.0003(13) 0.0061(14) -0.0020(14)
C3 0.0169(17) 0.0224(18) 0.0185(17) -0.0003(14) 0.0048(13) -0.0057(14)
C4 0.0233(18) 0.0194(18) 0.0258(18) -0.0032(15) 0.0083(15) -0.0025(15)
C5 0.0195(18) 0.0203(19) 0.031(2) 0.0062(15) 0.0042(15) -0.0046(15)
C6 0.024(2) 0.0128(18) 0.0222(19) 0.0053(15) 0.0073(16) -0.0004(15)
C7 0.0197(18) 0.0165(18) 0.0188(18) 0.0037(14) 0.0054(14) -0.0001(14)
C6' 0.024(2) 0.0128(18) 0.0222(19) 0.0053(15) 0.0073(16) -0.0004(15)
C7' 0.0197(18) 0.0165(18) 0.0188(18) 0.0037(14) 0.0054(14) -0.0001(14)
C8 0.0238(18) 0.0205(18) 0.0211(17) 0.0027(14) 0.0082(14) -0.0015(14)
C9 0.0227(18) 0.0189(18) 0.0190(17) -0.0004(13) 0.0103(14) 0.0027(14)
C10 0.0276(19) 0.0170(18) 0.0239(18) 0.0030(14) 0.0073(15) 0.0013(15)
C11 0.0187(17) 0.0237(19) 0.0177(16) 0.0058(14) 0.0041(14) 0.0017(14)
C12 0.0283(19) 0.0216(19) 0.0224(18) 0.0011(14) 0.0136(15) 0.0029(15)
C13 0.035(2) 0.0142(17) 0.0262(19) 0.0017(14) 0.0133(16) 0.0003(15)
C14 0.031(2) 0.0203(18) 0.0222(18) 0.0089(14) 0.0085(15) 0.0029(15)
C15 0.0233(18) 0.0204(18) 0.0185(16) 0.0043(14) 0.0037(14) 0.0010(14)
C16 0.0181(17) 0.0225(18) 0.0137(16) 0.0035(13) 0.0026(13) 0.0017(14)
C17 0.038(2) 0.026(2) 0.0239(18) 0.0064(15) 0.0167(17) 0.0133(17)
C18 0.046(2) 0.024(2) 0.030(2) 0.0145(16) 0.0183(18) 0.0159(18)
C19 0.0171(17) 0.026(2) 0.0175(16) -0.0025(14) 0.0050(13) 0.0024(14)
C20 0.0181(17) 0.0147(17) 0.0212(17) -0.0006(13) 0.0018(14) -0.0004(13)
C21 0.030(2) 0.0175(18) 0.0210(18) 0.0004(14) 0.0090(16) -0.0025(15)
C22 0.0274(19) 0.0153(17) 0.0219(17) -0.0005(14) 0.0095(15) 0.0004(14)
C23 0.0250(18) 0.0148(17) 0.0195(17) 0.0009(13) 0.0094(14) 0.0012(14)
C24 0.031(2) 0.0182(18) 0.0221(18) 0.0018(14) 0.0090(15) 0.0036(15)
C25 0.034(2) 0.026(2) 0.0226(18) 0.0058(15) 0.0036(16) 0.0107(16)
C26 0.0218(18) 0.0234(19) 0.031(2) 0.0021(15) 0.0063(15) 0.0069(15)
C27 0.0242(19) 0.0209(19) 0.032(2) 0.0041(15) 0.0135(16) 0.0029(15)
C28 0.0222(18) 0.0173(17) 0.0221(17) 0.0010(14) 0.0067(14) 0.0017(14)

loop_
_atom_type_symbol
_atom_type_description
_atom_type_scat_dispersion_real
_atom_type_scat_dispersion_imag
_atom_type_scat_source
C C 0.0033 0.0016 'International Tables Vol C Tables 4.2.6.8 and 6.1.1.4'
H H 0.0000 0.0000 'International Tables Vol C Tables 4.2.6.8 and 6.1.1.4'
N N 0.0061 0.0033 'International Tables Vol C Tables 4.2.6.8 and 6.1.1.4'
O O 0.0106 0.0060 'International Tables Vol C Tables 4.2.6.8 and 6.1.1.4'
Zn Zn 0.2839 1.4301 'International Tables Vol C Tables 4.2.6.8 and 6.1.1.4'
S S 0.1246 0.1234 'International Tables Vol C Tables 4.2.6.8 and 6.1.1.4'

loop_
_geom_angle_atom_site_label_1
_geom_angle_atom_site_label_2
_geom_angle_atom_site_label_3
_geom_angle
_geom_angle_site_symmetry_1
_geom_angle_site_symmetry_3
_geom_angle_publ_flag
S1 O4 Zn1 150.9(2) . 2_457 ?
O4 Zn1 N2 89.82(13) 2_457 . ?
O4 Zn1 N3 105.62(15) 2_457 . ?
O4 Zn1 O1 125.65(15) 2_457 . ?
O4 Zn1 O6 102.92(12) 2_457 . ?
N2 Zn1 N3 88.29(11) . . ?
O1 Zn1 N2 90.08(11) . . ?
O1 Zn1 N3 128.70(11) . . ?
O1 Zn1 O6 91.67(11) . . ?
O6 Zn1 N2 162.84(11) . . ?
O6 Zn1 N3 77.32(10) . . ?
C1 N1 H1 119.2 . . ?
C1 N1 C5 121.7(3) . . ?
C5 N1 H1 119.2 . . ?
C18 N2 Zn1 118.3(2) . . ?
C18 N2 C19 116.8(3) . . ?
C19 N2 Zn1 124.9(2) . . ?
N4 N3 Zn1 141.0(2) . . ?
C22 N3 Zn1 111.4(2) . . ?
C22 N3 N4 107.5(3) . . ?
N3 N4 H4 124.5 . . ?
N3 N4 C28 111.1(3) . . ?
C28 N4 H4 124.5 . . ?
S1 O1 Zn1 120.58(16) . . ?
C21 O6 Zn1 119.1(2) . . ?
O1 S1 O4 107.2(2) . . ?
O2 S1 O4 111.9(2) . . ?
O2 S1 O1 110.18(18) . . ?
O2 S1 O3 110.61(16) . . ?
O3 S1 O4 108.55(19) . . ?
O3 S1 O1 108.29(16) . . ?
N1 C1 H1A 119.5 . . ?
N1 C1 C2 120.9(3) . . ?
C2 C1 H1A 119.5 . . ?
C1 C2 H2 120.3 . . ?
C1 C2 C3 119.4(3) . . ?
C3 C2 H2 120.3 . . ?
C2 C3 C6 119.1(3) . . ?
C2 C3 C6' 100.4(13) . . ?
C4 C3 C2 117.4(3) . . ?
C4 C3 C6 123.5(3) . . ?
C4 C3 C6' 136.4(13) . . ?
C3 C4 H4A 119.7 . . ?
C5 C4 C3 120.6(3) . . ?
C5 C4 H4A 119.7 . . ?
N1 C5 C4 120.0(3) . . ?
N1 C5 H5 120.0 . . ?
C4 C5 H5 120.0 . . ?
C3 C6 H6 116.7 . . ?
C7 C6 C3 126.5(3) . . ?
C7 C6 H6 116.7 . . ?
C6 C7 H7 117.1 . . ?
C6 C7 C8 125.8(3) . . ?
C8 C7 H7 117.1 . . ?
C3 C6' H6' 110.0 . . ?
C7' C6' C3 114(3) . . ?
C7' C6' C3 122(3) 2_666 . ?
C7' C6' H6' 110.0 . . ?
C7' C6' H6' 110.0 2_666 . ?
C7' C6' C7' 89(4) . 2_666 ?
C6' C7' H7' 105.4 . . ?
C6' C7' H7' 105.4 2_666 . ?
C6' C7' C8 134(4) 2_666 . ?
C6' C7' C8 112(3) . . ?
C8 C7' H7' 105.4 . . ?
C9 C8 C7 123.3(3) . . ?
C9 C8 C7' 99.1(16) . . ?
C13 C8 C7 119.0(3) . . ?
C13 C8 C7' 122.2(14) . . ?
C13 C8 C9 117.6(3) . . ?
C8 C9 H9 119.7 . . ?
C10 C9 C8 120.6(3) . . ?
C10 C9 H9 119.7 . . ?
C9 C10 H10 119.1 . . ?
C9 C10 C11 121.7(3) . . ?
C11 C10 H10 119.1 . . ?
C10 C11 C14 118.6(3) . . ?
C12 C11 C10 117.6(3) . . ?
C12 C11 C14 123.7(3) . . ?
C11 C12 H12 119.6 . . ?
C13 C12 C11 120.8(3) . . ?
C13 C12 H12 119.6 . . ?
C8 C13 H13 119.2 . . ?
C12 C13 C8 121.6(3) . . ?
C12 C13 H13 119.2 . . ?
C11 C14 H14 116.3 . . ?
C15 C14 C11 127.4(3) . . ?
C15 C14 H14 116.3 . . ?
C14 C15 H15 117.3 . . ?
C14 C15 C16 125.5(3) . . ?
C16 C15 H15 117.3 . . ?
C17 C16 C15 123.7(3) . . ?
C17 C16 C20 116.3(3) . . ?
C20 C16 C15 120.1(3) . . ?
C16 C17 H17 119.9 . . ?
C18 C17 C16 120.3(3) . . ?
C18 C17 H17 119.9 . . ?
N2 C18 C17 123.7(3) . . ?
N2 C18 H18 118.2 . . ?
C17 C18 H18 118.2 . . ?
N2 C19 H19 118.5 . . ?
N2 C19 C20 123.1(3) . . ?
C20 C19 H19 118.5 . . ?
C16 C20 H20 120.1 . . ?
C19 C20 C16 119.9(3) . . ?
C19 C20 H20 120.1 . . ?
O6 C21 C22 115.3(3) . . ?
O5 C21 O6 126.6(3) . . ?
O5 C21 C22 118.1(3) . . ?
N3 C22 C21 116.8(3) . . ?
N3 C22 C23 110.2(3) . . ?
C23 C22 C21 133.0(3) . . ?
C22 C23 C28 104.6(3) . . ?
C24 C23 C22 136.2(3) . . ?
C24 C23 C28 119.1(3) . . ?
C23 C24 H24 121.0 . . ?
C25 C24 C23 118.0(3) . . ?
C25 C24 H24 121.0 . . ?
C24 C25 H25 119.0 . . ?
C24 C25 C26 122.0(3) . . ?
C26 C25 H25 119.0 . . ?
C25 C26 H26 119.5 . . ?
C27 C26 C25 120.9(3) . . ?
C27 C26 H26 119.5 . . ?
C26 C27 H27 121.4 . . ?
C26 C27 C28 117.1(3) . . ?
C28 C27 H27 121.4 . . ?
N4 C28 C23 106.6(3) . . ?
N4 C28 C27 130.7(3) . . ?
C27 C28 C23 122.7(3) . . ?

loop_
_geom_bond_atom_site_label_1
_geom_bond_atom_site_label_2
_geom_bond_distance
_geom_bond_site_symmetry_2
_geom_bond_publ_flag
O4 Zn1 1.959(3) 2_457 ?
O4 S1 1.471(3) . ?
Zn1 N2 2.131(3) . ?
Zn1 N3 2.173(3) . ?
Zn1 O1 2.025(3) . ?
Zn1 O6 2.038(2) . ?
N1 H1 0.8600 . ?
N1 C1 1.330(5) . ?
N1 C5 1.338(5) . ?
N2 C18 1.336(5) . ?
N2 C19 1.338(4) . ?
N3 N4 1.350(4) . ?
N3 C22 1.334(4) . ?
N4 H4 0.8600 . ?
N4 C28 1.363(4) . ?
O1 S1 1.470(3) . ?
O2 S1 1.440(3) . ?
O3 S1 1.459(3) . ?
O6 C21 1.277(4) . ?
O5 C21 1.236(4) . ?
C1 H1A 0.9300 . ?
C1 C2 1.366(5) . ?
C2 H2 0.9300 . ?
C2 C3 1.400(5) . ?
C3 C4 1.400(5) . ?
C3 C6 1.453(5) . ?
C3 C6' 1.91(5) . ?
C4 H4A 0.9300 . ?
C4 C5 1.358(5) . ?
C5 H5 0.9300 . ?
C6 H6 0.9300 . ?
C6 C7 1.334(5) . ?
C7 H7 0.9300 . ?
C7 C8 1.466(5) . ?
C6' H6' 0.9800 . ?
C6' C7' 1.55(7) 2_666 ?
C6' C7' 1.51(2) . ?
C7' H7' 0.9800 . ?
C7' C8 1.72(5) . ?
C8 C9 1.404(5) . ?
C8 C13 1.395(5) . ?
C9 H9 0.9300 . ?
C9 C10 1.369(5) . ?
C10 H10 0.9300 . ?
C10 C11 1.397(5) . ?
C11 C12 1.396(5) . ?
C11 C14 1.461(5) . ?
C12 H12 0.9300 . ?
C12 C13 1.374(5) . ?
C13 H13 0.9300 . ?
C14 H14 0.9300 . ?
C14 C15 1.330(5) . ?
C15 H15 0.9300 . ?
C15 C16 1.464(5) . ?
C16 C17 1.389(5) . ?
C16 C20 1.393(5) . ?
C17 H17 0.9300 . ?
C17 C18 1.365(5) . ?
C18 H18 0.9300 . ?
C19 H19 0.9300 . ?
C19 C20 1.382(5) . ?
C20 H20 0.9300 . ?
C21 C22 1.484(5) . ?
C22 C23 1.414(5) . ?
C23 C24 1.411(5) . ?
C23 C28 1.418(5) . ?
C24 H24 0.9300 . ?
C24 C25 1.364(5) . ?
C25 H25 0.9300 . ?
C25 C26 1.430(5) . ?
C26 H26 0.9300 . ?
C26 C27 1.373(5) . ?
C27 H27 0.9300 . ?
C27 C28 1.391(5) . ?

loop_
_geom_torsion_atom_site_label_1
_geom_torsion_atom_site_label_2
_geom_torsion_atom_site_label_3
_geom_torsion_atom_site_label_4
_geom_torsion
_geom_torsion_site_symmetry_1
_geom_torsion_site_symmetry_2
_geom_torsion_site_symmetry_3
_geom_torsion_site_symmetry_4
_geom_torsion_publ_flag
Zn1 O4 S1 O1 -107.5(6) 2_457 . . . ?
Zn1 O4 S1 O2 13.4(6) 2_457 . . . ?
Zn1 O4 S1 O3 135.8(5) 2_457 . . . ?
Zn1 N2 C18 C17 179.5(3) . . . . ?
Zn1 N2 C19 C20 -179.9(2) . . . . ?
Zn1 N3 N4 C28 -176.3(3) . . . . ?
Zn1 N3 C22 C21 -2.6(4) . . . . ?
Zn1 N3 C22 C23 177.7(2) . . . . ?
Zn1 O1 S1 O4 24.2(2) . . . . ?
Zn1 O1 S1 O2 -97.8(2) . . . . ?
Zn1 O1 S1 O3 141.12(17) . . . . ?
Zn1 O6 C21 O5 176.7(3) . . . . ?
Zn1 O6 C21 C22 -2.4(4) . . . . ?
N1 C1 C2 C3 0.6(5) . . . . ?
N2 C19 C20 C16 0.1(5) . . . . ?
N3 N4 C28 C23 -0.6(4) . . . . ?
N3 N4 C28 C27 177.6(3) . . . . ?
N3 C22 C23 C24 179.6(4) . . . . ?
N3 C22 C23 C28 -0.3(4) . . . . ?
N4 N3 C22 C21 179.6(3) . . . . ?
N4 N3 C22 C23 -0.1(4) . . . . ?
O6 C21 C22 N3 3.4(5) . . . . ?
O6 C21 C22 C23 -177.0(3) . . . . ?
O5 C21 C22 N3 -175.8(3) . . . . ?
O5 C21 C22 C23 3.8(6) . . . . ?
C1 N1 C5 C4 1.2(5) . . . . ?
C1 C2 C3 C4 0.9(5) . . . . ?
C1 C2 C3 C6 -179.7(3) . . . . ?
C1 C2 C3 C6' -156.5(17) . . . . ?
C2 C3 C4 C5 -1.5(5) . . . . ?
C2 C3 C6 C7 -177.6(4) . . . . ?
C3 C4 C5 N1 0.5(5) . . . . ?
C3 C6 C7 C8 -178.0(3) . . . . ?
C3 C6' C7' C6' -125(4) . . . 2_666 ?
C3 C6' C7' C8 96(4) . . . . ?
C4 C3 C6 C7 1.7(6) . . . . ?
C5 N1 C1 C2 -1.8(5) . . . . ?
C6 C3 C4 C5 179.1(3) . . . . ?
C6 C7 C8 C9 -6.5(6) . . . . ?
C6 C7 C8 C13 174.7(4) . . . . ?
C7 C8 C9 C10 -178.8(3) . . . . ?
C7 C8 C13 C12 179.1(3) . . . . ?
C6' C3 C4 C5 145(2) . . . . ?
C6' C7' C8 C9 65(4) . . . . ?
C6' C7' C8 C9 -51(5) 2_666 . . . ?
C6' C7' C8 C13 81(5) 2_666 . . . ?
C6' C7' C8 C13 -164(3) . . . . ?
C7' C6' C7' C6' -0.001(4) 2_666 . . 2_666 ?
C7' C6' C7' C8 -139(4) 2_666 . . . ?
C7' C8 C9 C10 133.9(14) . . . . ?
C7' C8 C13 C12 -122.5(19) . . . . ?
C8 C9 C10 C11 -0.1(5) . . . . ?
C9 C8 C13 C12 0.3(5) . . . . ?
C9 C10 C11 C12 0.0(5) . . . . ?
C9 C10 C11 C14 -179.8(3) . . . . ?
C10 C11 C12 C13 0.2(5) . . . . ?
C10 C11 C14 C15 -173.8(4) . . . . ?
C11 C12 C13 C8 -0.4(6) . . . . ?
C11 C14 C15 C16 177.8(3) . . . . ?
C12 C11 C14 C15 6.5(6) . . . . ?
C13 C8 C9 C10 0.0(5) . . . . ?
C14 C11 C12 C13 180.0(3) . . . . ?
C14 C15 C16 C17 5.8(6) . . . . ?
C14 C15 C16 C20 -173.3(3) . . . . ?
C15 C16 C17 C18 -177.3(3) . . . . ?
C15 C16 C20 C19 177.1(3) . . . . ?
C16 C17 C18 N2 0.3(6) . . . . ?
C17 C16 C20 C19 -2.1(5) . . . . ?
C18 N2 C19 C20 2.1(5) . . . . ?
C19 N2 C18 C17 -2.3(6) . . . . ?
C20 C16 C17 C18 1.9(5) . . . . ?
C21 C22 C23 C24 -0.1(7) . . . . ?
C21 C22 C23 C28 -179.9(4) . . . . ?
C22 N3 N4 C28 0.4(4) . . . . ?
C22 C23 C24 C25 -179.6(4) . . . . ?
C22 C23 C28 N4 0.5(4) . . . . ?
C22 C23 C28 C27 -177.9(3) . . . . ?
C23 C24 C25 C26 -1.4(5) . . . . ?
C24 C23 C28 N4 -179.4(3) . . . . ?
C24 C23 C28 C27 2.2(5) . . . . ?
C24 C25 C26 C27 0.3(6) . . . . ?
C25 C26 C27 C28 2.0(5) . . . . ?
C26 C27 C28 N4 178.7(3) . . . . ?
C26 C27 C28 C23 -3.3(5) . . . . ?
C28 C23 C24 C25 0.2(5) . . . . ?
